data_4516141
loop_
_publ_author_name
'Moon, Tae Hwan'
'Oh, Seung-Jin'
'Ok, Kang Min'

_publ_section_title
;
 [((<i>R</i>)-C<sub>8</sub>H<sub>12</sub>N)<sub>4</sub>][Bi<sub>2</sub>Br<sub>10</sub>]
 and
 [((<i>S</i>)-C<sub>8</sub>H<sub>12</sub>N)<sub>4</sub>][Bi<sub>2</sub>Br<sub>10</sub>]:
 Chiral Hybrid Bismuth Bromides Templated by Chiral Organic Cations.
;
_journal_issue 12
_journal_name_full 'ACS omega'
_journal_page_first 17895
_journal_page_last 17903
_journal_paper_doi 10.1021/acsomega.8b02877
_journal_volume 3
_journal_year 2018
_chemical_absolute_configuration unk
_chemical_formula_moiety 'Bi2 Br10, 4(C8 H12 N)'
_chemical_formula_sum 'C32 H48 Bi2 Br10 N4'
_chemical_formula_weight 1705.70
_space_group_IT_number 4
_space_group_name_Hall 'P 2yb'
_space_group_name_H-M_alt 'P 1 21 1'
_symmetry_cell_setting monoclinic
_symmetry_Int_Tables_number 4
_symmetry_space_group_name_Hall 'P 2yb'
_symmetry_space_group_name_H-M 'P 1 21 1'
_atom_sites_solution_hydrogens geom
_atom_sites_solution_primary direct
_atom_sites_solution_secondary difmap
_cell_angle_alpha 90
_cell_angle_beta 93.394(2)
_cell_angle_gamma 90
_cell_formula_units_Z 2
_cell_length_a 11.9962(3)
_cell_length_b 14.6765(4)
_cell_length_c 13.8899(4)
_cell_measurement_reflns_used 9994
_cell_measurement_temperature 296(2)
_cell_measurement_theta_max 26.28
_cell_measurement_theta_min 2.58
_cell_measurement_wavelength 0.71073
_cell_volume 2441.20(11)
_computing_cell_refinement 'SAINT V8.34A integration software'
_computing_data_collection 'Bruker APEX2 software'
_computing_data_reduction 'Bruker APEX2 software'
_computing_molecular_graphics 'Ortep for Windows (Farrugia, 2012)'
_computing_publication_material 'WinGX publication routines (Farrugia, 2012)'
_computing_structure_refinement 'SHELXL-2013 (Sheldrick, 2013)'
_diffrn_ambient_temperature 296(2)
_diffrn_detector 'APEX-II CCD'
_diffrn_measured_fraction_theta_full 1
_diffrn_measured_fraction_theta_max 1
_diffrn_measurement_device '\k-geometry diffractometer'
_diffrn_measurement_device_type 'Bruker APEX-II'
_diffrn_measurement_method '\f or \w oscillation scans'
_diffrn_orient_matrix_type 'x-axis to radiation source'
_diffrn_orient_matrix_UB_11 -0.001075
_diffrn_orient_matrix_UB_12 -0.071934
_diffrn_orient_matrix_UB_13 -0.000104
_diffrn_orient_matrix_UB_21 -0.06842
_diffrn_orient_matrix_UB_22 0.004206
_diffrn_orient_matrix_UB_23 0.039114
_diffrn_orient_matrix_UB_31 -0.047863
_diffrn_orient_matrix_UB_32 0.003053
_diffrn_orient_matrix_UB_33 -0.055791
_diffrn_radiation_monochromator graphite
_diffrn_radiation_type MoK\a
_diffrn_radiation_wavelength 0.71073
_diffrn_reflns_av_R_equivalents 0.0502
_diffrn_reflns_av_unetI/netI 0.0593
_diffrn_reflns_Laue_measured_fraction_full 1
_diffrn_reflns_Laue_measured_fraction_max 1
_diffrn_reflns_limit_h_max 15
_diffrn_reflns_limit_h_min -15
_diffrn_reflns_limit_k_max 18
_diffrn_reflns_limit_k_min -19
_diffrn_reflns_limit_l_max 18
_diffrn_reflns_limit_l_min -18
_diffrn_reflns_number 38523
_diffrn_reflns_point_group_measured_fraction_full 0.998
_diffrn_reflns_point_group_measured_fraction_max 0.991
_diffrn_reflns_theta_full 25.242
_diffrn_reflns_theta_max 27.874
_diffrn_reflns_theta_min 1.701
_diffrn_source 'sealed x-ray tube'
_exptl_absorpt_coefficient_mu 15.409
_exptl_absorpt_correction_T_max 0.746
_exptl_absorpt_correction_T_min 0.313
_exptl_absorpt_correction_type multi-scan
_exptl_absorpt_process_details
;
SADABS-2014/2 - Bruker AXS area detector scaling and absorption correction
;
_exptl_crystal_colour yellow
_exptl_crystal_density_diffrn 2.321
_exptl_crystal_density_method 'not measured'
_exptl_crystal_description plate
_exptl_crystal_F_000 1568
_exptl_crystal_size_max 0.363
_exptl_crystal_size_mid 0.129
_exptl_crystal_size_min 0.092
_refine_diff_density_max 1.096
_refine_diff_density_min -0.997
_refine_diff_density_rms 0.128
_refine_ls_abs_structure_details
;
 Flack x determined using 3469 quotients [(I+)-(I-)]/[(I+)+(I-)]
 (Parsons and Flack (2004), Acta Cryst. A60, s61).
;
_refine_ls_abs_structure_Flack -0.014(6)
_refine_ls_extinction_method none
_refine_ls_goodness_of_fit_ref 0.95
_refine_ls_hydrogen_treatment constr
_refine_ls_matrix_type full
_refine_ls_number_constraints 0
_refine_ls_number_parameters 433
_refine_ls_number_reflns 11549
_refine_ls_number_restraints 1
_refine_ls_restrained_S_all 0.95
_refine_ls_R_factor_all 0.0605
_refine_ls_R_factor_gt 0.0323
_refine_ls_shift/su_max 0.001
_refine_ls_shift/su_mean 0
_refine_ls_structure_factor_coef Fsqd
_refine_ls_weighting_details 'w=1/[\s^2^(Fo^2^)+(0.0186P)^2^] where P=(Fo^2^+2Fc^2^)/3'
_refine_ls_weighting_scheme calc
_refine_ls_wR_factor_gt 0.0542
_refine_ls_wR_factor_ref 0.0602
_reflns_Friedel_coverage 0.909
_reflns_Friedel_fraction_full 0.996
_reflns_Friedel_fraction_max 0.982
_reflns_number_gt 8581
_reflns_number_total 11549
_reflns_threshold_expression 'I > 2\s(I)'
_cod_data_source_file ao8b02877_si_002.cif
_cod_data_source_block RBr
_cod_original_sg_symbol_H-M 'P 21'
_cod_database_code 4516141
_shelx_estimated_absorpt_t_min 0.071
_shelx_estimated_absorpt_t_max 0.331

loop_
_symmetry_equiv_pos_as_xyz
'x, y, z'
'-x, y+1/2, -z'

loop_
_atom_site_label
_atom_site_type_symbol
_atom_site_fract_x
_atom_site_fract_y
_atom_site_fract_z
_atom_site_U_iso_or_equiv
_atom_site_adp_type
_atom_site_occupancy
_atom_site_site_symmetry_order
_atom_site_calc_flag
_atom_site_refinement_flags_posn
_atom_site_refinement_flags_adp
Bi1 Bi 0.40564(3) 0.36770(2) 0.60373(3) 0.03735(14) Uani 1 1 d . .
Bi2 Bi 0.10446(3) 0.30314(3) 0.39373(3) 0.03699(13) Uani 1 1 d . .
Br1 Br 0.42254(11) 0.35413(12) 0.79665(11) 0.0621(4) Uani 1 1 d . .
Br2 Br 0.61801(9) 0.42957(12) 0.59283(13) 0.0646(5) Uani 1 1 d . .
Br3 Br 0.47873(9) 0.18760(10) 0.56423(11) 0.0469(4) Uani 1 1 d . .
Br4 Br 0.32501(8) 0.55004(10) 0.61976(11) 0.0457(3) Uani 1 1 d . .
Br5 Br 0.16778(8) 0.29684(11) 0.61374(10) 0.0481(4) Uani 1 1 d . .
Br6 Br 0.33550(8) 0.38309(10) 0.38311(10) 0.0465(4) Uani 1 1 d . .
Br7 Br 0.18783(8) 0.12262(10) 0.38866(10) 0.0449(3) Uani 1 1 d . .
Br8 Br 0.02011(9) 0.48222(11) 0.42706(11) 0.0515(4) Uani 1 1 d . .
Br9 Br -0.10785(9) 0.23433(12) 0.40584(12) 0.0603(4) Uani 1 1 d . .
Br10 Br 0.08036(11) 0.30469(14) 0.19989(11) 0.0668(4) Uani 1 1 d . .
N1 N 0.4415(7) 0.1739(8) 0.3191(8) 0.054(3) Uani 1 1 d . .
H1A H 0.3945 0.1367 0.347 0.081 Uiso 1 1 calc R U
H1B H 0.4361 0.2296 0.3437 0.081 Uiso 1 1 calc R U
H1C H 0.5111 0.1535 0.3298 0.081 Uiso 1 1 calc R U
C1 C 0.4883(9) 0.2399(9) 0.1608(9) 0.048(3) Uani 1 1 d . .
C2 C 0.4470(11) 0.3149(9) 0.1094(10) 0.065(4) Uani 1 1 d . .
H2 H 0.371 0.3276 0.1072 0.078 Uiso 1 1 calc R U
C3 C 0.5162(14) 0.3696(13) 0.0626(12) 0.082(5) Uani 1 1 d . .
H3 H 0.4875 0.4193 0.0279 0.099 Uiso 1 1 calc R U
C4 C 0.6272(14) 0.3524(13) 0.0660(12) 0.076(5) Uani 1 1 d . .
H4 H 0.6739 0.3892 0.0317 0.091 Uiso 1 1 calc R U
C5 C 0.6709(11) 0.2823(13) 0.1187(12) 0.079(5) Uani 1 1 d . .
H5 H 0.7478 0.2734 0.124 0.094 Uiso 1 1 calc R U
C6 C 0.6019(11) 0.2248(12) 0.1642(12) 0.077(5) Uani 1 1 d . .
H6 H 0.6317 0.1748 0.1979 0.092 Uiso 1 1 calc R U
C7 C 0.4128(8) 0.1770(8) 0.2123(8) 0.049(3) Uani 1 1 d . .
H7 H 0.3364 0.2002 0.2025 0.059 Uiso 1 1 calc R U
C8 C 0.4138(10) 0.0800(9) 0.1743(10) 0.068(4) Uani 1 1 d . .
H8A H 0.3627 0.0435 0.2084 0.103 Uiso 1 1 calc R U
H8B H 0.4878 0.0553 0.1838 0.103 Uiso 1 1 calc R U
H8C H 0.3917 0.0799 0.1068 0.103 Uiso 1 1 calc R U
N2 N 0.2481(7) 0.6247(10) 0.4005(8) 0.064(3) Uani 1 1 d . .
H2A H 0.2278 0.653 0.4533 0.096 Uiso 1 1 calc R U
H2B H 0.3213 0.6139 0.4057 0.096 Uiso 1 1 calc R U
H2C H 0.2115 0.5721 0.3938 0.096 Uiso 1 1 calc R U
C9 C 0.2571(9) 0.6378(10) 0.2235(10) 0.054(4) Uani 1 1 d . .
C10 C 0.3469(9) 0.6699(12) 0.1771(11) 0.062(4) Uani 1 1 d . .
H10 H 0.388 0.7182 0.2042 0.075 Uiso 1 1 calc R U
C11 C 0.3774(12) 0.6340(17) 0.0940(13) 0.091(6) Uani 1 1 d . .
H11 H 0.4369 0.6583 0.0625 0.109 Uiso 1 1 calc R U
C12 C 0.3179(15) 0.5593(16) 0.0557(13) 0.100(6) Uani 1 1 d . .
H12 H 0.3382 0.5324 -0.0013 0.121 Uiso 1 1 calc R U
C13 C 0.2300(15) 0.5262(15) 0.1024(14) 0.101(6) Uani 1 1 d . .
H13 H 0.1901 0.4765 0.0773 0.121 Uiso 1 1 calc R U
C14 C 0.2007(13) 0.5651(12) 0.1847(11) 0.073(4) Uani 1 1 d . .
H14 H 0.1404 0.5417 0.2158 0.087 Uiso 1 1 calc R U
C15 C 0.2209(9) 0.6836(9) 0.3140(9) 0.059(3) Uani 1 1 d . .
H15 H 0.2633 0.7403 0.3225 0.07 Uiso 1 1 calc R U
C16 C 0.0984(9) 0.7071(12) 0.3121(10) 0.095(6) Uani 1 1 d . .
H16A H 0.0826 0.7373 0.3711 0.143 Uiso 1 1 calc R U
H16B H 0.0549 0.6523 0.3056 0.143 Uiso 1 1 calc R U
H16C H 0.0798 0.7467 0.2585 0.143 Uiso 1 1 calc R U
N3 N 0.9462(7) 0.0093(8) 0.3234(7) 0.053(3) Uani 1 1 d . .
H3A H 1.0101 -0.0099 0.3523 0.08 Uiso 1 1 calc R U
H3B H 0.8955 -0.035 0.3244 0.08 Uiso 1 1 calc R U
H3C H 0.9219 0.0578 0.3543 0.08 Uiso 1 1 calc R U
C17 C 1.0128(9) -0.0471(9) 0.1708(9) 0.049(3) Uani 1 1 d . .
C18 C 0.9528(12) -0.1086(10) 0.1193(10) 0.070(4) Uani 1 1 d . .
H18 H 0.8752 -0.1054 0.1152 0.084 Uiso 1 1 calc R U
C19 C 1.0094(16) -0.1801(13) 0.0702(11) 0.090(5) Uani 1 1 d . .
H19 H 0.9686 -0.2225 0.0329 0.108 Uiso 1 1 calc R U
C20 C 1.1214(17) -0.1852(13) 0.0785(12) 0.080(5) Uani 1 1 d . .
H20 H 1.1576 -0.2316 0.0471 0.096 Uiso 1 1 calc R U
C21 C 1.1832(13) -0.1232(15) 0.1326(14) 0.089(6) Uani 1 1 d . .
H21 H 1.2607 -0.1275 0.1389 0.107 Uiso 1 1 calc R U
C22 C 1.1283(10) -0.0551(11) 0.1771(12) 0.068(4) Uani 1 1 d . .
H22 H 1.17 -0.0123 0.213 0.081 Uiso 1 1 calc R U
C23 C 0.9647(8) 0.0343(8) 0.2210(7) 0.048(3) Uani 1 1 d . .
H23 H 1.0203 0.0833 0.2219 0.058 Uiso 1 1 calc R U
C24 C 0.8572(10) 0.0705(11) 0.1718(10) 0.079(4) Uani 1 1 d . .
H24A H 0.8313 0.1216 0.2074 0.119 Uiso 1 1 calc R U
H24B H 0.8015 0.0235 0.1696 0.119 Uiso 1 1 calc R U
H24C H 0.8708 0.0894 0.1074 0.119 Uiso 1 1 calc R U
N4 N 0.2479(8) 0.0648(10) 0.6164(8) 0.078(4) Uani 1 1 d . .
H4A H 0.2291 0.1226 0.6257 0.117 Uiso 1 1 calc R U
H4B H 0.1864 0.0313 0.6066 0.117 Uiso 1 1 calc R U
H4C H 0.2887 0.0609 0.5651 0.117 Uiso 1 1 calc R U
C25 C 0.2554(9) 0.0497(12) 0.7911(11) 0.069(5) Uani 1 1 d . .
C26 C 0.1660(10) -0.0006(12) 0.8160(12) 0.070(5) Uani 1 1 d . .
H26 H 0.1418 -0.0491 0.7771 0.084 Uiso 1 1 calc R U
C27 C 0.1106(12) 0.0192(16) 0.8981(14) 0.087(6) Uani 1 1 d . .
H27 H 0.0484 -0.0147 0.9128 0.105 Uiso 1 1 calc R U
C28 C 0.147(2) 0.0876(18) 0.9565(17) 0.119(8) Uani 1 1 d . .
H28 H 0.1114 0.0987 1.013 0.142 Uiso 1 1 calc R U
C29 C 0.234(2) 0.1399(18) 0.935(2) 0.143(11) Uani 1 1 d . .
H29 H 0.2568 0.1881 0.9744 0.172 Uiso 1 1 calc R U
C30 C 0.2864(18) 0.1213(17) 0.8546(19) 0.126(9) Uani 1 1 d . .
H30 H 0.3466 0.1577 0.8401 0.151 Uiso 1 1 calc R U
C31 C 0.3138(11) 0.0305(16) 0.7026(12) 0.116(8) Uani 1 1 d . .
H31 H 0.3842 0.0645 0.7073 0.14 Uiso 1 1 calc R U
C32 C 0.3426(18) -0.069(2) 0.6847(15) 0.195(14) Uani 1 1 d . .
H32A H 0.3859 -0.0927 0.7395 0.293 Uiso 1 1 calc R U
H32B H 0.3849 -0.0736 0.6284 0.293 Uiso 1 1 calc R U
H32C H 0.275 -0.1038 0.6751 0.293 Uiso 1 1 calc R U

loop_
_atom_site_aniso_label
_atom_site_aniso_U_11
_atom_site_aniso_U_22
_atom_site_aniso_U_33
_atom_site_aniso_U_23
_atom_site_aniso_U_13
_atom_site_aniso_U_12
Bi1 0.03348(18) 0.0411(3) 0.0372(3) 0.0003(2) 0.00002(19) -0.00044(18)
Bi2 0.03572(19) 0.0407(3) 0.0344(3) 0.0016(2) 0.00078(19) 0.00001(19)
Br1 0.0837(8) 0.0633(10) 0.0388(10) 0.0068(8) -0.0018(7) -0.0010(8)
Br2 0.0411(5) 0.0754(11) 0.0778(13) -0.0061(10) 0.0079(7) -0.0173(6)
Br3 0.0429(5) 0.0467(9) 0.0510(9) -0.0029(7) 0.0020(6) 0.0053(5)
Br4 0.0403(5) 0.0453(8) 0.0515(9) 0.0026(7) 0.0006(5) 0.0048(5)
Br5 0.0385(5) 0.0620(9) 0.0440(9) 0.0059(8) 0.0048(5) -0.0057(6)
Br6 0.0424(5) 0.0558(9) 0.0416(9) 0.0045(7) 0.0050(5) -0.0020(6)
Br7 0.0396(5) 0.0446(8) 0.0502(9) 0.0034(7) 0.0007(5) 0.0051(5)
Br8 0.0489(6) 0.0479(9) 0.0574(10) -0.0032(8) 0.0000(6) 0.0079(6)
Br9 0.0425(6) 0.0653(10) 0.0742(12) -0.0080(9) 0.0124(7) -0.0122(6)
Br10 0.0853(8) 0.0772(11) 0.0373(9) 0.0084(9) -0.0023(7) -0.0014(9)
N1 0.042(5) 0.066(7) 0.054(8) 0.010(6) 0.012(5) 0.005(5)
C1 0.063(6) 0.052(8) 0.030(7) -0.005(6) 0.011(6) 0.003(6)
C2 0.076(7) 0.054(10) 0.063(10) 0.019(7) -0.003(6) 0.008(7)
C3 0.116(11) 0.065(10) 0.065(12) 0.022(9) -0.002(9) 0.002(9)
C4 0.100(10) 0.080(13) 0.051(10) -0.010(9) 0.030(9) -0.017(10)
C5 0.071(8) 0.091(13) 0.077(12) 0.023(10) 0.031(8) 0.022(8)
C6 0.074(8) 0.080(11) 0.079(12) 0.017(9) 0.031(8) 0.020(7)
C7 0.043(5) 0.062(8) 0.042(7) 0.003(6) -0.002(5) 0.004(5)
C8 0.079(8) 0.071(9) 0.053(8) 0.001(7) -0.008(7) -0.011(7)
N2 0.052(5) 0.090(9) 0.049(7) 0.010(6) 0.003(5) 0.000(5)
C9 0.040(5) 0.066(9) 0.056(9) 0.022(7) -0.005(6) 0.003(5)
C10 0.041(6) 0.087(12) 0.059(11) 0.016(9) 0.003(7) 0.002(7)
C11 0.060(8) 0.15(2) 0.061(13) 0.023(12) 0.016(9) 0.004(10)
C12 0.104(12) 0.14(2) 0.059(12) -0.012(13) 0.007(11) 0.041(13)
C13 0.128(14) 0.095(14) 0.077(15) 0.000(12) -0.014(12) -0.012(11)
C14 0.092(9) 0.080(11) 0.046(9) 0.013(8) 0.007(7) -0.010(8)
C15 0.061(7) 0.060(8) 0.056(8) 0.012(7) 0.010(6) 0.014(6)
C16 0.062(7) 0.149(14) 0.077(10) 0.060(10) 0.031(7) 0.052(8)
N3 0.052(5) 0.071(8) 0.038(7) 0.000(6) 0.011(5) 0.007(5)
C17 0.056(6) 0.065(9) 0.029(7) -0.001(6) 0.006(5) 0.001(6)
C18 0.097(9) 0.056(10) 0.054(10) -0.016(7) -0.016(7) -0.005(7)
C19 0.137(14) 0.086(14) 0.044(10) -0.016(9) -0.016(10) -0.011(11)
C20 0.130(13) 0.066(12) 0.045(10) 0.007(9) 0.028(10) 0.009(11)
C21 0.082(9) 0.105(15) 0.085(13) 0.009(11) 0.037(9) 0.027(10)
C22 0.066(7) 0.067(10) 0.073(11) 0.005(8) 0.030(7) 0.001(7)
C23 0.055(6) 0.056(7) 0.033(6) 0.003(5) 0.011(5) -0.001(5)
C24 0.076(8) 0.107(12) 0.053(9) 0.004(8) -0.005(7) 0.033(8)
N4 0.060(6) 0.112(11) 0.059(8) 0.047(7) -0.020(6) -0.027(6)
C25 0.047(6) 0.104(13) 0.055(10) 0.045(9) -0.012(6) -0.025(7)
C26 0.057(7) 0.088(12) 0.065(11) 0.004(10) 0.001(8) -0.009(7)
C27 0.071(9) 0.109(15) 0.083(14) 0.022(12) 0.009(10) 0.014(9)
C28 0.17(2) 0.118(19) 0.072(14) 0.037(13) 0.009(14) 0.058(15)
C29 0.21(3) 0.094(17) 0.11(2) -0.001(17) -0.07(2) -0.014(18)
C30 0.131(16) 0.11(2) 0.13(2) 0.046(18) -0.038(16) -0.063(14)
C31 0.056(7) 0.22(2) 0.071(12) 0.084(14) -0.007(8) -0.015(10)
C32 0.19(2) 0.30(4) 0.104(17) 0.10(2) 0.081(16) 0.13(2)

loop_
_atom_type_symbol
_atom_type_description
_atom_type_scat_dispersion_real
_atom_type_scat_dispersion_imag
_atom_type_scat_source
C C 0.0033 0.0016 'International Tables Vol C Tables 4.2.6.8 and 6.1.1.4'
H H 0 0 'International Tables Vol C Tables 4.2.6.8 and 6.1.1.4'
N N 0.0061 0.0033 'International Tables Vol C Tables 4.2.6.8 and 6.1.1.4'
Br Br -0.2901 2.4595 'International Tables Vol C Tables 4.2.6.8 and 6.1.1.4'
Bi Bi -4.1077 10.2566 'International Tables Vol C Tables 4.2.6.8 and 6.1.1.4'

loop_
_geom_angle_atom_site_label_1
_geom_angle_atom_site_label_2
_geom_angle_atom_site_label_3
_geom_angle
Br1 Bi1 Br2 93.72(5)
Br1 Bi1 Br3 96.75(5)
Br2 Bi1 Br3 89.95(5)
Br1 Bi1 Br4 89.86(5)
Br2 Bi1 Br4 90.81(5)
Br3 Bi1 Br4 173.28(5)
Br1 Bi1 Br5 86.83(4)
Br2 Bi1 Br5 179.29(5)
Br3 Bi1 Br5 89.54(4)
Br4 Bi1 Br5 89.65(4)
Br1 Bi1 Br6 168.80(4)
Br2 Bi1 Br6 96.87(4)
Br3 Bi1 Br6 86.93(4)
Br4 Bi1 Br6 86.34(4)
Br5 Bi1 Br6 82.61(3)
Br10 Bi2 Br9 91.10(5)
Br10 Bi2 Br7 90.01(5)
Br9 Bi2 Br7 89.29(5)
Br10 Bi2 Br8 97.81(5)
Br9 Bi2 Br8 89.41(4)
Br7 Bi2 Br8 172.09(5)
Br10 Bi2 Br6 89.57(4)
Br9 Bi2 Br6 178.50(5)
Br7 Bi2 Br6 92.05(4)
Br8 Bi2 Br6 89.16(4)
Br10 Bi2 Br5 171.93(4)
Br9 Bi2 Br5 95.86(4)
Br7 Bi2 Br5 86.02(4)
Br8 Bi2 Br5 86.36(5)
Br6 Bi2 Br5 83.57(3)
Bi1 Br5 Bi2 96.89(4)
Bi2 Br6 Bi1 96.78(4)
C7 N1 H1A 109.5
C7 N1 H1B 109.5
H1A N1 H1B 109.5
C7 N1 H1C 109.5
H1A N1 H1C 109.5
H1B N1 H1C 109.5
C6 C1 C2 117.8(12)
C6 C1 C7 120.5(13)
C2 C1 C7 121.7(10)
C3 C2 C1 120.6(13)
C3 C2 H2 119.7
C1 C2 H2 119.7
C2 C3 C4 120.3(16)
C2 C3 H3 119.9
C4 C3 H3 119.9
C5 C4 C3 120.7(15)
C5 C4 H4 119.6
C3 C4 H4 119.6
C4 C5 C6 119.7(13)
C4 C5 H5 120.1
C6 C5 H5 120.1
C5 C6 C1 120.7(16)
C5 C6 H6 119.6
C1 C6 H6 119.6
C1 C7 N1 112.3(9)
C1 C7 C8 113.1(10)
N1 C7 C8 107.9(10)
C1 C7 H7 107.8
N1 C7 H7 107.8
C8 C7 H7 107.8
C7 C8 H8A 109.5
C7 C8 H8B 109.5
H8A C8 H8B 109.5
C7 C8 H8C 109.5
H8A C8 H8C 109.5
H8B C8 H8C 109.5
C15 N2 H2A 109.5
C15 N2 H2B 109.5
H2A N2 H2B 109.5
C15 N2 H2C 109.5
H2A N2 H2C 109.5
H2B N2 H2C 109.5
C14 C9 C10 118.0(14)
C14 C9 C15 121.2(11)
C10 C9 C15 120.7(14)
C11 C10 C9 122.2(16)
C11 C10 H10 118.9
C9 C10 H10 118.9
C10 C11 C12 118.6(15)
C10 C11 H11 120.7
C12 C11 H11 120.7
C13 C12 C11 119.4(17)
C13 C12 H12 120.3
C11 C12 H12 120.3
C14 C13 C12 120.3(19)
C14 C13 H13 119.8
C12 C13 H13 119.8
C13 C14 C9 121.5(16)
C13 C14 H14 119.3
C9 C14 H14 119.3
N2 C15 C16 108.1(9)
N2 C15 C9 110.5(10)
C16 C15 C9 114.5(11)
N2 C15 H15 107.8
C16 C15 H15 107.8
C9 C15 H15 107.8
C15 C16 H16A 109.5
C15 C16 H16B 109.5
H16A C16 H16B 109.5
C15 C16 H16C 109.5
H16A C16 H16C 109.5
H16B C16 H16C 109.5
C23 N3 H3A 109.5
C23 N3 H3B 109.5
H3A N3 H3B 109.5
C23 N3 H3C 109.5
H3A N3 H3C 109.5
H3B N3 H3C 109.5
C18 C17 C22 118.7(13)
C18 C17 C23 124.8(11)
C22 C17 C23 116.4(12)
C17 C18 C19 119.4(14)
C17 C18 H18 120.3
C19 C18 H18 120.3
C20 C19 C18 119.7(16)
C20 C19 H19 120.1
C18 C19 H19 120.1
C19 C20 C21 121.1(16)
C19 C20 H20 119.5
C21 C20 H20 119.5
C22 C21 C20 118.3(14)
C22 C21 H21 120.8
C20 C21 H21 120.8
C21 C22 C17 122.7(16)
C21 C22 H22 118.6
C17 C22 H22 118.6
N3 C23 C17 109.1(9)
N3 C23 C24 110.0(8)
C17 C23 C24 113.9(10)
N3 C23 H23 107.9
C17 C23 H23 107.9
C24 C23 H23 107.9
C23 C24 H24A 109.5
C23 C24 H24B 109.5
H24A C24 H24B 109.5
C23 C24 H24C 109.5
H24A C24 H24C 109.5
H24B C24 H24C 109.5
C31 N4 H4A 109.5
C31 N4 H4B 109.5
H4A N4 H4B 109.5
C31 N4 H4C 109.5
H4A N4 H4C 109.5
H4B N4 H4C 109.5
C26 C25 C30 115.3(16)
C26 C25 C31 121.8(17)
C30 C25 C31 122.9(15)
C25 C26 C27 121.3(17)
C25 C26 H26 119.4
C27 C26 H26 119.4
C28 C27 C26 119.9(18)
C28 C27 H27 120.1
C26 C27 H27 120.1
C29 C28 C27 121(2)
C29 C28 H28 119.4
C27 C28 H28 119.4
C30 C29 C28 119(3)
C30 C29 H29 120.6
C28 C29 H29 120.6
C29 C30 C25 124(2)
C29 C30 H30 118.2
C25 C30 H30 118.2
C25 C31 N4 110.6(13)
C25 C31 C32 116.2(14)
N4 C31 C32 107.9(18)
C25 C31 H31 107.3
N4 C31 H31 107.3
C32 C31 H31 107.3
C31 C32 H32A 109.5
C31 C32 H32B 109.5
H32A C32 H32B 109.5
C31 C32 H32C 109.5
H32A C32 H32C 109.5
H32B C32 H32C 109.5

loop_
_geom_bond_atom_site_label_1
_geom_bond_atom_site_label_2
_geom_bond_distance
Bi1 Br1 2.6826(16)
Bi1 Br2 2.7173(12)
Bi1 Br3 2.8484(15)
Bi1 Br4 2.8587(15)
Bi1 Br5 3.0479(11)
Bi1 Br6 3.1376(15)
Bi2 Br10 2.6909(17)
Bi2 Br9 2.7542(12)
Bi2 Br7 2.8343(16)
Bi2 Br8 2.8637(16)
Bi2 Br6 3.0213(12)
Bi2 Br5 3.1063(15)
N1 C7 1.504(14)
N1 H1A 0.89
N1 H1B 0.89
N1 H1C 0.89
C1 C6 1.378(16)
C1 C2 1.387(17)
C1 C7 1.503(15)
C2 C3 1.348(19)
C2 H2 0.93
C3 C4 1.354(19)
C3 H3 0.93
C4 C5 1.35(2)
C4 H4 0.93
C5 C6 1.36(2)
C5 H5 0.93
C6 H6 0.93
C7 C8 1.519(17)
C7 H7 0.98
C8 H8A 0.96
C8 H8B 0.96
C8 H8C 0.96
N2 C15 1.500(16)
N2 H2A 0.89
N2 H2B 0.89
N2 H2C 0.89
C9 C14 1.36(2)
C9 C10 1.372(16)
C9 C15 1.510(18)
C10 C11 1.34(2)
C10 H10 0.93
C11 C12 1.40(3)
C11 H11 0.93
C12 C13 1.36(2)
C12 H12 0.93
C13 C14 1.34(2)
C13 H13 0.93
C14 H14 0.93
C15 C16 1.508(14)
C15 H15 0.98
C16 H16A 0.96
C16 H16B 0.96
C16 H16C 0.96
N3 C23 1.498(13)
N3 H3A 0.89
N3 H3B 0.89
N3 H3C 0.89
C17 C18 1.337(16)
C17 C22 1.388(15)
C17 C23 1.514(16)
C18 C19 1.44(2)
C18 H18 0.93
C19 C20 1.34(2)
C19 H19 0.93
C20 C21 1.37(2)
C20 H20 0.93
C21 C22 1.36(2)
C21 H21 0.93
C22 H22 0.93
C23 C24 1.520(15)
C23 H23 0.98
C24 H24A 0.96
C24 H24B 0.96
C24 H24C 0.96
N4 C31 1.484(17)
N4 H4A 0.89
N4 H4B 0.89
N4 H4C 0.89
C25 C26 1.363(17)
C25 C30 1.41(3)
C25 C31 1.48(2)
C26 C27 1.38(2)
C26 H26 0.93
C27 C28 1.35(3)
C27 H27 0.93
C28 C29 1.34(3)
C28 H28 0.93
C29 C30 1.34(3)
C29 H29 0.93
C30 H30 0.93
C31 C32 1.53(3)
C31 H31 0.98
C32 H32A 0.96
C32 H32B 0.96
C32 H32C 0.96

loop_
_geom_hbond_atom_site_label_D
_geom_hbond_atom_site_label_H
_geom_hbond_atom_site_label_A
_geom_hbond_distance_DH
_geom_hbond_distance_HA
_geom_hbond_distance_DA
_geom_hbond_angle_DHA
_geom_hbond_site_symmetry_A
N1 H1A Br7 0.89 2.59 3.333(8) 141.9 .
N1 H1B Br6 0.89 2.63 3.460(11) 155.8 .
N1 H1C Br4 0.89 2.55 3.404(10) 161 2_646
N2 H2A Br9 0.89 2.77 3.632(11) 164.6 2_556
N2 H2B Br3 0.89 2.64 3.412(10) 145.3 2_656
N2 H2C Br8 0.89 2.71 3.480(11) 145.3 .
N3 H3A Br7 0.89 2.91 3.417(10) 118.1 1_655
N3 H3B Br5 0.89 2.74 3.534(11) 150 2_646
N3 H3C Br9 0.89 2.72 3.568(12) 160.5 1_655
N4 H4A Br5 0.89 2.66 3.539(15) 168.1 .
N4 H4B Br8 0.89 2.6 3.455(10) 162.7 2_546
N4 H4C Br7 0.89 2.82 3.313(11) 116.6 .
N1 H1A Br7 0.89 2.59 3.333(8) 141.9 .
N1 H1B Br6 0.89 2.63 3.460(11) 155.8 .
N1 H1C Br4 0.89 2.55 3.404(10) 161 2_646
N2 H2A Br9 0.89 2.77 3.632(11) 164.6 2_556
N2 H2B Br3 0.89 2.64 3.412(10) 145.3 2_656
N2 H2C Br8 0.89 2.71 3.480(11) 145.3 .
N3 H3A Br7 0.89 2.91 3.417(10) 118.1 1_655
N3 H3B Br5 0.89 2.74 3.534(11) 150 2_646
N3 H3C Br9 0.89 2.72 3.568(12) 160.5 1_655
N4 H4A Br5 0.89 2.66 3.539(15) 168.1 .
N4 H4B Br8 0.89 2.6 3.455(10) 162.7 2_546
N4 H4C Br7 0.89 2.82 3.313(11) 116.6 .
